data_4501215
loop_
_publ_author_name
'Gao, Qiang'
'Wang, Xiqu'
'Conato, Marlon T.'
'Makarenko, Tatyana'
'Jacobson, Allan J.'

_publ_section_title
;
 Microporous, Homochiral Structures Containing Iron Oxo-Clusters Supported
 by Antimony(III) Tartrate Scaffolds
;
_journal_issue 10
_journal_name_full 'Crystal Growth &amp; Design'
_journal_page_first 4632
_journal_paper_doi 10.1021/cg200899w
_journal_volume 11
_journal_year 2011
_chemical_formula_sum 'C54 H101 Fe14 K3 N2 O116 Sb12'
_chemical_formula_weight 4994.57
_chemical_name_systematic
; 
 ? 
;
_space_group_IT_number 182
_symmetry_space_group_name_Hall 'P 6c 2c'
_symmetry_space_group_name_H-M 'P 63 2 2'
_atom_sites_solution_hydrogens geom
_atom_sites_solution_primary direct
_atom_sites_solution_secondary difmap
_audit_creation_method SHELXL-97
_cell_angle_alpha 90.00
_cell_angle_beta 90.00
_cell_angle_gamma 120.00
_cell_formula_units_Z 2
_cell_length_a 19.0892(9)
_cell_length_b 19.0892(9)
_cell_length_c 24.5573(12)
_cell_measurement_reflns_used 9979
_cell_measurement_temperature 298(2)
_cell_measurement_theta_max 27.54
_cell_measurement_theta_min 2.79
_cell_volume 7749.7(6)
_computing_cell_refinement Bruker-ApexII
_computing_data_collection Bruker-ApexII
_computing_data_reduction Bruker-ApexII
_computing_structure_refinement 'SHELXL-97 (Sheldrick, 1997)'
_computing_structure_solution Bruker-ApexII
_diffrn_ambient_temperature 298(2)
_diffrn_measured_fraction_theta_full 0.985
_diffrn_measured_fraction_theta_max 0.985
_diffrn_measurement_device_type Bruker-ApexII
_diffrn_measurement_method 'narrow frame'
_diffrn_radiation_monochromator graphite
_diffrn_radiation_source 'fine-focus sealed tube'
_diffrn_radiation_type MoK\a
_diffrn_radiation_wavelength 0.71073
_diffrn_reflns_av_R_equivalents 0.0452
_diffrn_reflns_av_sigmaI/netI 0.0292
_diffrn_reflns_limit_h_max 24
_diffrn_reflns_limit_h_min -25
_diffrn_reflns_limit_k_max 24
_diffrn_reflns_limit_k_min -24
_diffrn_reflns_limit_l_max 29
_diffrn_reflns_limit_l_min -32
_diffrn_reflns_number 48072
_diffrn_reflns_theta_full 28.36
_diffrn_reflns_theta_max 28.36
_diffrn_reflns_theta_min 1.23
_exptl_absorpt_coefficient_mu 3.508
_exptl_absorpt_correction_T_max 0.656
_exptl_absorpt_correction_T_min 0.609
_exptl_absorpt_correction_type multi-scan
_exptl_absorpt_process_details 'Blessing, 1995'
_exptl_crystal_colour red
_exptl_crystal_density_diffrn 2.140
_exptl_crystal_density_method 'not measured'
_exptl_crystal_description hexagonal
_exptl_crystal_F_000 4798
_exptl_crystal_size_max 0.20
_exptl_crystal_size_mid 0.12
_exptl_crystal_size_min 0.12
_refine_diff_density_max 1.930
_refine_diff_density_min -1.186
_refine_diff_density_rms 0.603
_refine_ls_abs_structure_details 'Flack H D (1983), Acta Cryst. A39, 876-881'
_refine_ls_abs_structure_Flack 0.01(4)
_refine_ls_extinction_coef 0.00123(10)
_refine_ls_extinction_expression Fc^*^=kFc[1+0.001xFc^2^\l^3^/sin(2\q)]^-1/4^
_refine_ls_extinction_method SHELXL
_refine_ls_goodness_of_fit_ref 1.215
_refine_ls_hydrogen_treatment constrain
_refine_ls_matrix_type full
_refine_ls_number_parameters 268
_refine_ls_number_reflns 6335
_refine_ls_number_restraints 0
_refine_ls_restrained_S_all 1.215
_refine_ls_R_factor_all 0.0457
_refine_ls_R_factor_gt 0.0356
_refine_ls_shift/su_max 0.001
_refine_ls_shift/su_mean 0.000
_refine_ls_structure_factor_coef Fsqd
_refine_ls_weighting_details 'calc w=1/[\s^2^(Fo^2^)+(0.0789P)^2^+4.4050P] where P=(Fo^2^+2Fc^2^)/3'
_refine_ls_weighting_scheme calc
_refine_ls_wR_factor_gt 0.1298
_refine_ls_wR_factor_ref 0.1371
_reflns_number_gt 5547
_reflns_number_total 6335
_reflns_threshold_expression >2sigma(I)
_cod_data_source_file cg200899w_si_002.cif
_cod_data_source_block 2
_cod_original_sg_symbol_H-M P6322
_cod_database_code 4501215

loop_
_symmetry_equiv_pos_as_xyz
'x, y, z'
'x-y, x, z+1/2'
'-y, x-y, z'
'-x, -y, z+1/2'
'-x+y, -x, z'
'y, -x+y, z+1/2'
'x-y, -y, -z'
'-x, -x+y, -z'
'y, x, -z'
'-y, -x, -z+1/2'
'-x+y, y, -z+1/2'
'x, x-y, -z+1/2'

loop_
_atom_site_label
_atom_site_type_symbol
_atom_site_fract_x
_atom_site_fract_y
_atom_site_fract_z
_atom_site_U_iso_or_equiv
_atom_site_adp_type
_atom_site_occupancy
_atom_site_symmetry_multiplicity
_atom_site_calc_flag
_atom_site_refinement_flags
Sb1 Sb 0.64525(3) 0.42961(3) 0.56707(2) 0.03146(13) Uani 1 1 d .
Sb2 Sb 0.55242(3) 0.32232(3) 0.32028(2) 0.03853(15) Uani 1 1 d .
Fe1 Fe 0.54093(6) 0.40779(6) 0.44217(5) 0.0406(3) Uani 1 1 d .
Fe2 Fe 0.48096(5) 0.21689(5) 0.44407(4) 0.0308(2) Uani 1 1 d .
Fe3 Fe 0.6667 0.3333 0.44348(7) 0.0270(3) Uani 1 3 d S
K1 K 0.36918(13) 0.0000 0.5000 0.0527(7) Uani 1 2 d S
O1 O 0.6667 0.3333 0.5754(3) 0.0291(16) Uani 1 3 d S
O2 O 0.6667 0.3333 0.3126(4) 0.042(2) Uani 1 3 d S
O3 O 0.6525(3) 0.4221(3) 0.48630(19) 0.0312(10) Uani 1 1 d .
O4 O 0.5637(3) 0.3153(3) 0.4000(2) 0.0351(11) Uani 1 1 d .
O5 O 0.5551(3) 0.4751(3) 0.5403(3) 0.0546(16) Uani 1 1 d .
O6 O 0.4277(3) 0.4423(3) 0.5588(2) 0.0420(12) Uani 1 1 d .
O7 O 0.5335(3) 0.3337(3) 0.5742(2) 0.0371(11) Uani 1 1 d .
O8 O 0.4067(3) 0.1566(3) 0.5070(2) 0.0430(13) Uani 1 1 d .
O9 O 0.3355(4) 0.1660(4) 0.5757(3) 0.072(2) Uani 1 1 d .
O10 O 0.4600(3) 0.3001(3) 0.4736(2) 0.0363(11) Uani 1 1 d .
O11 O 0.4764(4) 0.3808(4) 0.3430(3) 0.0564(16) Uani 1 1 d .
O12 O 0.4703(4) 0.4909(5) 0.3246(3) 0.077(2) Uani 1 1 d .
O13 O 0.6273(3) 0.4430(3) 0.3141(3) 0.0476(13) Uani 1 1 d .
O14 O 0.7812(3) 0.5980(3) 0.3820(2) 0.0474(14) Uani 1 1 d .
O15 O 0.7533(5) 0.6584(5) 0.3155(3) 0.087(3) Uani 1 1 d .
O16 O 0.6353(3) 0.5155(3) 0.4161(2) 0.0367(11) Uani 1 1 d .
O17W O 0.2556(9) 0.0002(7) 0.5780(7) 0.081(5) Uani 0.50 1 d P
O18W O 0.3056(15) 0.2627(13) 0.3857(13) 0.091(10) Uani 0.30 1 d P
C1 C 0.6008(5) 0.4994(5) 0.3192(4) 0.049(2) Uani 1 1 d .
H1 H 0.6132 0.5308 0.2855 0.059 Uiso 1 1 calc R
C2 C 0.5061(5) 0.4546(6) 0.3292(4) 0.050(2) Uani 1 1 d .
C3 C 0.7314(5) 0.6099(5) 0.3526(4) 0.051(2) Uani 1 1 d .
C4 C 0.3811(4) 0.1959(5) 0.5368(3) 0.0446(18) Uani 1 1 d .
C5 C 0.6426(5) 0.5570(4) 0.3666(3) 0.0412(17) Uani 1 1 d .
H5 H 0.6185 0.5915 0.3714 0.049 Uiso 1 1 calc R
C6 C 0.4128(4) 0.2840(4) 0.5204(3) 0.0394(17) Uani 1 1 d .
H6 H 0.3672 0.2925 0.5128 0.047 Uiso 1 1 calc R
C7 C 0.4632(4) 0.3389(4) 0.5672(3) 0.0361(14) Uani 1 1 d .
H7 H 0.4311 0.3205 0.6007 0.043 Uiso 1 1 calc R
C8 C 0.4827(4) 0.4263(4) 0.5550(3) 0.0385(16) Uani 1 1 d .

loop_
_atom_site_aniso_label
_atom_site_aniso_U_11
_atom_site_aniso_U_22
_atom_site_aniso_U_33
_atom_site_aniso_U_23
_atom_site_aniso_U_13
_atom_site_aniso_U_12
Sb1 0.0297(2) 0.0275(2) 0.0380(2) -0.00272(18) 0.00094(18) 0.01488(18)
Sb2 0.0389(3) 0.0400(3) 0.0347(3) -0.0012(2) -0.0057(2) 0.0182(2)
Fe1 0.0303(5) 0.0269(5) 0.0650(7) 0.0041(5) 0.0084(5) 0.0147(4)
Fe2 0.0259(4) 0.0241(4) 0.0420(5) -0.0020(4) -0.0027(4) 0.0123(4)
Fe3 0.0237(4) 0.0237(4) 0.0336(8) 0.000 0.000 0.0119(2)
K1 0.0376(9) 0.0263(11) 0.090(2) 0.0017(12) 0.0008(6) 0.0132(5)
O1 0.025(2) 0.025(2) 0.038(4) 0.000 0.000 0.0123(11)
O2 0.042(3) 0.042(3) 0.041(5) 0.000 0.000 0.0212(15)
O3 0.027(2) 0.028(2) 0.033(2) 0.0032(18) 0.0001(18) 0.0105(18)
O4 0.030(2) 0.032(3) 0.039(3) 0.002(2) -0.0036(19) 0.013(2)
O5 0.033(3) 0.031(3) 0.100(5) 0.012(3) 0.010(3) 0.017(2)
O6 0.038(3) 0.036(3) 0.057(3) -0.006(2) 0.000(2) 0.023(2)
O7 0.030(2) 0.031(2) 0.052(3) 0.000(2) 0.000(2) 0.017(2)
O8 0.039(3) 0.023(2) 0.065(4) 0.006(2) 0.011(2) 0.014(2)
O9 0.069(4) 0.041(3) 0.094(5) 0.009(3) 0.045(4) 0.018(3)
O10 0.035(3) 0.028(2) 0.048(3) 0.003(2) 0.004(2) 0.017(2)
O11 0.049(4) 0.042(3) 0.076(4) 0.001(3) 0.012(3) 0.021(3)
O12 0.069(5) 0.096(6) 0.086(5) 0.023(4) 0.000(4) 0.057(5)
O13 0.040(3) 0.039(3) 0.066(4) 0.003(3) -0.003(3) 0.021(2)
O14 0.034(3) 0.046(3) 0.061(4) 0.021(3) 0.005(2) 0.019(3)
O15 0.062(4) 0.079(5) 0.100(6) 0.055(5) 0.004(4) 0.021(4)
O16 0.030(2) 0.031(2) 0.052(3) 0.007(2) 0.002(2) 0.017(2)
O17W 0.087(10) 0.030(6) 0.131(14) 0.025(8) 0.047(10) 0.032(7)
O18W 0.069(15) 0.031(11) 0.19(3) 0.013(15) -0.027(17) 0.037(11)
C1 0.049(4) 0.041(4) 0.060(5) 0.011(4) -0.004(4) 0.024(4)
C2 0.046(5) 0.066(6) 0.049(5) 0.005(4) -0.007(4) 0.035(5)
C3 0.048(5) 0.043(4) 0.057(5) 0.017(4) -0.002(4) 0.018(4)
C4 0.035(4) 0.030(4) 0.066(5) 0.008(3) 0.013(4) 0.014(3)
C5 0.042(4) 0.035(4) 0.051(4) 0.007(3) -0.004(3) 0.022(3)
C6 0.027(3) 0.031(3) 0.066(5) -0.002(3) 0.007(3) 0.018(3)
C7 0.027(3) 0.032(3) 0.052(4) 0.000(3) 0.004(3) 0.016(3)
C8 0.036(4) 0.038(4) 0.047(4) -0.002(3) 0.002(3) 0.023(3)

loop_
_atom_type_symbol
_atom_type_description
_atom_type_scat_dispersion_real
_atom_type_scat_dispersion_imag
_atom_type_scat_source
K K 0.2009 0.2494 'International Tables Vol C Tables 4.2.6.8 and 6.1.1.4'
Fe Fe 0.3463 0.8444 'International Tables Vol C Tables 4.2.6.8 and 6.1.1.4'
Sb Sb -0.5866 1.5461 'International Tables Vol C Tables 4.2.6.8 and 6.1.1.4'
C C 0.0033 0.0016 'International Tables Vol C Tables 4.2.6.8 and 6.1.1.4'
O O 0.0106 0.0060 'International Tables Vol C Tables 4.2.6.8 and 6.1.1.4'
H H 0.0000 0.0000 'International Tables Vol C Tables 4.2.6.8 and 6.1.1.4'
N N 0.0061 0.0033 'International Tables Vol C Tables 4.2.6.8 and 6.1.1.4'

loop_
_geom_angle_atom_site_label_1
_geom_angle_atom_site_label_2
_geom_angle_atom_site_label_3
_geom_angle
_geom_angle_site_symmetry_1
_geom_angle_site_symmetry_3
O3 Sb1 O7 95.8(2) . .
O3 Sb1 O1 89.0(3) . .
O7 Sb1 O1 76.94(14) . .
O3 Sb1 O5 80.8(2) . .
O7 Sb1 O5 74.01(19) . .
O1 Sb1 O5 147.95(16) . .
O4 Sb2 O13 96.4(2) . .
O4 Sb2 O2 87.3(3) . .
O13 Sb2 O2 76.73(16) . .
O4 Sb2 O11 84.8(2) . .
O13 Sb2 O11 73.9(2) . .
O2 Sb2 O11 148.49(18) . .
O10 Fe1 O16 171.9(2) . .
O10 Fe1 O6 83.62(19) . 9_556
O16 Fe1 O6 103.52(19) . 9_556
O10 Fe1 O4 74.19(18) . .
O16 Fe1 O4 102.95(19) . .
O6 Fe1 O4 132.34(19) 9_556 .
O10 Fe1 O3 97.74(19) . .
O16 Fe1 O3 74.20(18) . .
O6 Fe1 O3 148.5(2) 9_556 .
O4 Fe1 O3 77.27(17) . .
O10 Fe1 K1 131.21(15) . 5_665
O16 Fe1 K1 48.94(15) . 5_665
O6 Fe1 K1 75.89(14) 9_556 5_665
O4 Fe1 K1 148.12(12) . 5_665
O3 Fe1 K1 79.90(12) . 5_665
O10 Fe2 O16 171.2(2) . 3_655
O10 Fe2 O14 96.6(2) . 3_655
O16 Fe2 O14 79.1(2) 3_655 3_655
O10 Fe2 O3 104.6(2) . 3_655
O16 Fe2 O3 80.92(19) 3_655 3_655
O14 Fe2 O3 157.2(2) 3_655 3_655
O10 Fe2 O8 79.0(2) . .
O16 Fe2 O8 94.2(2) 3_655 .
O14 Fe2 O8 101.4(3) 3_655 .
O3 Fe2 O8 91.0(2) 3_655 .
O10 Fe2 O4 80.2(2) . .
O16 Fe2 O4 107.3(2) 3_655 .
O14 Fe2 O4 90.2(2) 3_655 .
O3 Fe2 O4 85.29(19) 3_655 .
O8 Fe2 O4 157.2(2) . .
O4 Fe3 O4 96.61(19) 3_655 5_665
O4 Fe3 O4 96.61(19) 3_655 .
O4 Fe3 O4 96.61(19) 5_665 .
O4 Fe3 O3 81.51(17) 3_655 5_665
O4 Fe3 O3 84.31(18) 5_665 5_665
O4 Fe3 O3 178.00(18) . 5_665
O4 Fe3 O3 84.31(18) 3_655 3_655
O4 Fe3 O3 178.00(18) 5_665 3_655
O4 Fe3 O3 81.51(17) . 3_655
O3 Fe3 O3 97.60(16) 5_665 3_655
O4 Fe3 O3 178.00(18) 3_655 .
O4 Fe3 O3 81.51(17) 5_665 .
O4 Fe3 O3 84.31(18) . .
O3 Fe3 O3 97.60(16) 5_665 .
O3 Fe3 O3 97.60(16) 3_655 .
O8 K1 O8 146.6(2) 7_556 .
O8 K1 O5 135.31(17) 7_556 3_655
O8 K1 O5 75.47(16) . 3_655
O8 K1 O5 75.47(16) 7_556 8_656
O8 K1 O5 135.31(17) . 8_656
O5 K1 O5 73.5(3) 3_655 8_656
O8 K1 O17W 75.0(3) 7_556 7_556
O8 K1 O17W 80.1(3) . 7_556
O5 K1 O17W 147.0(3) 3_655 7_556
O5 K1 O17W 111.3(4) 8_656 7_556
O8 K1 O17W 80.1(3) 7_556 .
O8 K1 O17W 75.0(3) . .
O5 K1 O17W 111.3(4) 3_655 .
O5 K1 O17W 147.0(3) 8_656 .
O17W K1 O17W 82.9(7) 7_556 .
O8 K1 O16 132.69(15) 7_556 3_655
O8 K1 O16 61.40(14) . 3_655
O5 K1 O16 69.70(17) 3_655 3_655
O5 K1 O16 77.95(16) 8_656 3_655
O17W K1 O16 79.2(3) 7_556 3_655
O17W K1 O16 135.0(3) . 3_655
O8 K1 O16 61.40(14) 7_556 8_656
O8 K1 O16 132.69(15) . 8_656
O5 K1 O16 77.95(16) 3_655 8_656
O5 K1 O16 69.70(17) 8_656 8_656
O17W K1 O16 135.0(3) 7_556 8_656
O17W K1 O16 79.2(3) . 8_656
O16 K1 O16 139.40(19) 3_655 8_656
O8 K1 Fe2 30.12(11) 7_556 7_556
O8 K1 Fe2 150.98(12) . 7_556
O5 K1 Fe2 107.82(13) 3_655 7_556
O5 K1 Fe2 70.57(12) 8_656 7_556
O17W K1 Fe2 104.4(2) 7_556 7_556
O17W K1 Fe2 77.1(2) . 7_556
O16 K1 Fe2 147.45(10) 3_655 7_556
O16 K1 Fe2 31.30(9) 8_656 7_556
O8 K1 Fe1 136.29(13) 7_556 3_655
O8 K1 Fe1 73.09(11) . 3_655
O5 K1 Fe1 42.30(14) 3_655 3_655
O5 K1 Fe1 62.30(12) 8_656 3_655
O17W K1 Fe1 109.1(3) 7_556 3_655
O17W K1 Fe1 143.1(3) . 3_655
O16 K1 Fe1 30.38(9) 3_655 3_655
O16 K1 Fe1 109.93(11) 8_656 3_655
Fe2 K1 Fe1 129.25(6) 7_556 3_655
O8 K1 Fe1 73.09(11) 7_556 8_656
O8 K1 Fe1 136.29(13) . 8_656
O5 K1 Fe1 62.30(12) 3_655 8_656
O5 K1 Fe1 42.30(14) 8_656 8_656
O17W K1 Fe1 143.1(3) 7_556 8_656
O17W K1 Fe1 109.1(3) . 8_656
O16 K1 Fe1 109.93(11) 3_655 8_656
O16 K1 Fe1 30.38(9) 8_656 8_656
Fe2 K1 Fe1 48.88(2) 7_556 8_656
Fe1 K1 Fe1 82.50(6) 3_655 8_656
Sb1 O1 Sb1 119.05(8) 5_665 3_655
Sb1 O1 Sb1 119.05(8) 5_665 .
Sb1 O1 Sb1 119.05(8) 3_655 .
Sb2 O2 Sb2 119.19(8) 3_655 5_665
Sb2 O2 Sb2 119.19(8) 3_655 .
Sb2 O2 Sb2 119.19(8) 5_665 .
Sb1 O3 Fe2 119.6(2) . 5_665
Sb1 O3 Fe3 126.1(2) . .
Fe2 O3 Fe3 96.88(19) 5_665 .
Sb1 O3 Fe1 112.7(2) . .
Fe2 O3 Fe1 97.30(18) 5_665 .
Fe3 O3 Fe1 98.81(18) . .
Sb2 O4 Fe2 121.5(2) . .
Sb2 O4 Fe3 127.8(3) . .
Fe2 O4 Fe3 96.3(2) . .
Sb2 O4 Fe1 109.2(2) . .
Fe2 O4 Fe1 96.4(2) . .
Fe3 O4 Fe1 99.6(2) . .
C8 O5 Sb1 111.9(5) . .
C8 O5 K1 133.1(5) . 5_665
Sb1 O5 K1 114.1(2) . 5_665
C8 O6 Fe1 141.1(5) . 9_556
C7 O7 Sb1 122.8(4) . .
C4 O8 Fe2 117.4(5) . .
C4 O8 K1 134.5(5) . .
Fe2 O8 K1 107.6(2) . .
C6 O10 Fe2 119.8(4) . .
C6 O10 Fe1 128.5(4) . .
Fe2 O10 Fe1 108.8(2) . .
C2 O11 Sb2 115.7(5) . .
C1 O13 Sb2 123.1(5) . .
C3 O14 Fe2 118.3(5) . 5_665
C5 O16 Fe2 116.7(4) . 5_665
C5 O16 Fe1 128.4(4) . .
Fe2 O16 Fe1 105.9(2) 5_665 .
C5 O16 K1 101.9(4) . 5_665
Fe2 O16 K1 96.67(19) 5_665 5_665
Fe1 O16 K1 100.68(19) . 5_665
O13 C1 C5 111.2(6) . .
O13 C1 C2 110.6(6) . .
C5 C1 C2 108.4(7) . .
O12 C2 O11 126.8(9) . .
O12 C2 C1 120.0(8) . .
O11 C2 C1 113.2(7) . .
O15 C3 O14 123.1(8) . .
O15 C3 C5 121.5(8) . .
O14 C3 C5 115.4(7) . .
O9 C4 O8 123.6(7) . .
O9 C4 C6 121.2(7) . .
O8 C4 C6 115.3(6) . .
O16 C5 C3 109.3(6) . .
O16 C5 C1 112.4(6) . .
C3 C5 C1 108.4(7) . .
O10 C6 C7 110.7(5) . .
O10 C6 C4 108.5(6) . .
C7 C6 C4 108.8(7) . .
O7 C7 C6 109.8(6) . .
O7 C7 C8 112.2(6) . .
C6 C7 C8 108.8(6) . .
O6 C8 O5 125.9(7) . .
O6 C8 C7 118.4(7) . .
O5 C8 C7 115.6(6) . .

loop_
_geom_bond_atom_site_label_1
_geom_bond_atom_site_label_2
_geom_bond_distance
_geom_bond_site_symmetry_2
Sb1 O3 1.999(5) .
Sb1 O7 2.007(5) .
Sb1 O1 2.0827(9) .
Sb1 O5 2.376(5) .
Sb2 O4 1.981(5) .
Sb2 O13 2.020(5) .
Sb2 O2 2.0923(10) .
Sb2 O11 2.298(6) .
Fe1 O10 2.008(5) .
Fe1 O16 2.045(5) .
Fe1 O6 2.099(5) 9_556
Fe1 O4 2.269(5) .
Fe1 O3 2.281(5) .
Fe1 K1 3.973(2) 5_665
Fe2 O10 1.961(5) .
Fe2 O16 2.009(5) 3_655
Fe2 O14 2.010(5) 3_655
Fe2 O3 2.022(4) 3_655
Fe2 O8 2.022(5) .
Fe2 O4 2.056(5) .
Fe3 O4 2.109(5) 3_655
Fe3 O4 2.109(5) 5_665
Fe3 O4 2.109(5) .
Fe3 O3 2.124(5) 5_665
Fe3 O3 2.124(5) 3_655
Fe3 O3 2.124(5) .
K1 O8 2.709(5) 7_556
K1 O8 2.709(5) .
K1 O5 2.757(6) 3_655
K1 O5 2.757(6) 8_656
K1 O17W 2.894(14) 7_556
K1 O17W 2.894(14) .
K1 O16 3.048(5) 3_655
K1 O16 3.048(5) 8_656
K1 Fe2 3.8402(9) 7_556
K1 Fe1 3.973(2) 3_655
K1 Fe1 3.973(2) 8_656
O1 Sb1 2.0827(9) 5_665
O1 Sb1 2.0827(9) 3_655
O2 Sb2 2.0923(10) 3_655
O2 Sb2 2.0923(10) 5_665
O3 Fe2 2.022(4) 5_665
O5 C8 1.274(9) .
O5 K1 2.757(6) 5_665
O6 C8 1.235(8) .
O6 Fe1 2.099(5) 9_556
O7 C7 1.406(8) .
O8 C4 1.306(9) .
O9 C4 1.223(9) .
O10 C6 1.396(9) .
O11 C2 1.273(10) .
O12 C2 1.197(10) .
O13 C1 1.407(10) .
O14 C3 1.302(10) .
O14 Fe2 2.010(5) 5_665
O15 C3 1.213(10) .
O16 C5 1.420(9) .
O16 Fe2 2.009(5) 5_665
O16 K1 3.048(5) 5_665
C1 C5 1.524(12) .
C1 C2 1.585(11) .
C3 C5 1.516(11) .
C4 C6 1.530(10) .
C6 C7 1.529(10) .
C7 C8 1.546(10) .
